data_7103924
loop_
_publ_author_name
'Andrew Bond'

_publ_section_title
;
In situ co-crystallisation as a tool for
low-temperature crystal engineering
;
_journal_name_full 'Chemical communications (Cambridge, England)'
_journal_paper_doi 10.1039/b208904a
_journal_year 2003
_chemical_formula_moiety 'C4 H4 N2, 2(C5 H10 O2)'
_chemical_formula_sum 'C14 H24 N2 O4'
_chemical_formula_weight 284.35
_chemical_name_common 'pyrazine / pentanoic acid'
_space_group_IT_number 14
_symmetry_cell_setting monoclinic
_symmetry_space_group_name_Hall '-P 2ybc'
_symmetry_space_group_name_H-M 'P 1 21/c 1'
_atom_sites_solution_hydrogens geom
_atom_sites_solution_primary direct
_atom_sites_solution_secondary difmap
_cell_angle_alpha 90.00
_cell_angle_beta 105.716(3)
_cell_angle_gamma 90.00
_cell_formula_units_Z 2
_cell_length_a 13.24490(11)
_cell_length_b 5.4022(3)
_cell_length_c 11.9960(8)
_cell_measurement_reflns_used 7756
_cell_measurement_temperature 180(2)
_cell_measurement_theta_max 25.03
_cell_measurement_theta_min 1.02
_cell_volume 826.24(7)
_computing_cell_refinement 'HKL Scalepack (Otwinowski & Minor, 1997)'
_computing_data_collection 'Collect (Nonius, 1998)'
_computing_data_reduction
;
HKL Denzo and Scalepack (Otwinowski & Minor, 1997)
;
_computing_publication_material 'SHELXTL v6.12 (Bruker AXS, 2001)'
_computing_structure_refinement 'SHELXTL v6.12 (Bruker AXS, 2001)'
_computing_structure_solution 'SIR-92 (Altomare et al., 1994)'
_diffrn_ambient_temperature 180(2)
_diffrn_measured_fraction_theta_full 0.979
_diffrn_measured_fraction_theta_max 0.979
_diffrn_measurement_device_type 'Nonius KappaCCD'
_diffrn_measurement_method 'Thin slice \w and \f scans'
_diffrn_radiation_monochromator graphite
_diffrn_radiation_source 'fine-focus sealed tube'
_diffrn_radiation_type MoK\a
_diffrn_radiation_wavelength 0.7107
_diffrn_reflns_av_R_equivalents 0.1216
_diffrn_reflns_av_sigmaI/netI 0.0747
_diffrn_reflns_limit_h_max 15
_diffrn_reflns_limit_h_min -15
_diffrn_reflns_limit_k_max 6
_diffrn_reflns_limit_k_min -6
_diffrn_reflns_limit_l_max 14
_diffrn_reflns_limit_l_min -13
_diffrn_reflns_number 4881
_diffrn_reflns_theta_full 24.71
_diffrn_reflns_theta_max 24.71
_diffrn_reflns_theta_min 4.16
_diffrn_standards_number 0
_exptl_absorpt_coefficient_mu 0.084
_exptl_absorpt_correction_type none
_exptl_crystal_colour colourless
_exptl_crystal_density_diffrn 1.143
_exptl_crystal_density_method 'not measured'
_exptl_crystal_description cylinder
_exptl_crystal_F_000 308
_exptl_crystal_size_length 0.35
_exptl_crystal_size_rad 0.10
_refine_diff_density_max 0.213
_refine_diff_density_min -0.228
_refine_diff_density_rms 0.058
_refine_ls_extinction_method none
_refine_ls_goodness_of_fit_ref 1.093
_refine_ls_hydrogen_treatment mixed
_refine_ls_matrix_type full
_refine_ls_number_parameters 96
_refine_ls_number_reflns 1374
_refine_ls_number_restraints 0
_refine_ls_restrained_S_all 1.093
_refine_ls_R_factor_all 0.0943
_refine_ls_R_factor_gt 0.0726
_refine_ls_shift/su_max 0.000
_refine_ls_shift/su_mean 0.000
_refine_ls_structure_factor_coef Fsqd
_refine_ls_weighting_details 'calc w=1/[\s^2^(Fo^2^)+(0.0742P)^2^+0.6852P] where P=(Fo^2^+2Fc^2^)/3'
_refine_ls_weighting_scheme calc
_refine_ls_wR_factor_gt 0.1790
_refine_ls_wR_factor_ref 0.1962
_reflns_number_gt 1072
_reflns_number_total 1374
_reflns_threshold_expression I>2\s(I)
_cod_data_source_file b208904a.txt
_cod_data_source_block ab0208
_cod_original_sg_symbol_H-M P21/c
_cod_database_code 7103924

loop_
_symmetry_equiv_pos_as_xyz
'x, y, z'
'-x, y+1/2, -z+1/2'
'-x, -y, -z'
'x, -y-1/2, z-1/2'

loop_
_atom_site_label
_atom_site_type_symbol
_atom_site_fract_x
_atom_site_fract_y
_atom_site_fract_z
_atom_site_U_iso_or_equiv
_atom_site_adp_type
_atom_site_occupancy
_atom_site_symmetry_multiplicity
_atom_site_calc_flag
_atom_site_refinement_flags
_atom_site_disorder_assembly
_atom_site_disorder_group
O2 O 0.35882(17) 0.1553(4) 0.63730(19) 0.0508(7) Uani 1 1 d . . .
O1 O 0.27470(18) 0.0369(4) 0.45876(18) 0.0520(7) Uani 1 1 d . . .
H1 H 0.339(3) -0.093(8) 0.477(3) 0.072(11) Uiso 1 1 d . . .
C1 C 0.2857(2) 0.1765(5) 0.5524(2) 0.0383(7) Uani 1 1 d . . .
C2 C 0.1978(2) 0.3573(6) 0.5395(3) 0.0434(8) Uani 1 1 d . . .
H2A H 0.1315 0.2633 0.5262 0.052 Uiso 1 1 calc R . .
H2B H 0.1934 0.4585 0.4696 0.052 Uiso 1 1 calc R . .
C3 C 0.2061(2) 0.5307(6) 0.6410(2) 0.0418(7) Uani 1 1 d . . .
H3A H 0.2175 0.4325 0.7131 0.050 Uiso 1 1 calc R . .
H3B H 0.2674 0.6409 0.6493 0.050 Uiso 1 1 calc R . .
C4 C 0.1081(2) 0.6863(6) 0.6251(3) 0.0474(8) Uani 1 1 d . . .
H4A H 0.0469 0.5751 0.6152 0.057 Uiso 1 1 calc R . .
H4B H 0.0975 0.7854 0.5534 0.057 Uiso 1 1 calc R . .
C5 C 0.1127(3) 0.8597(7) 0.7261(3) 0.0583(9) Uani 1 1 d . . .
H5A H 0.1190 0.7624 0.7966 0.087 Uiso 1 1 calc R . .
H5B H 0.0486 0.9594 0.7098 0.087 Uiso 1 1 calc R . .
H5C H 0.1737 0.9691 0.7372 0.087 Uiso 1 1 calc R . .
N1A N 0.42684(19) -0.3099(5) 0.4842(2) 0.0440(7) Uani 1 1 d . . .
C2A C 0.4286(2) -0.4696(6) 0.3993(3) 0.0467(8) Uani 1 1 d . . .
H2AA H 0.3784 -0.4526 0.3263 0.056 Uiso 1 1 calc R . .
C1A C 0.4986(2) -0.3421(6) 0.5848(3) 0.0448(8) Uani 1 1 d . . .
H1AA H 0.4997 -0.2329 0.6472 0.054 Uiso 1 1 calc R . .

loop_
_atom_site_aniso_label
_atom_site_aniso_U_11
_atom_site_aniso_U_22
_atom_site_aniso_U_33
_atom_site_aniso_U_23
_atom_site_aniso_U_13
_atom_site_aniso_U_12
O2 0.0519(13) 0.0520(13) 0.0440(12) -0.0013(10) 0.0053(10) 0.0109(10)
O1 0.0566(14) 0.0528(14) 0.0437(12) -0.0104(10) 0.0087(9) 0.0155(11)
C1 0.0435(16) 0.0363(15) 0.0359(15) 0.0034(12) 0.0121(12) -0.0011(12)
C2 0.0498(17) 0.0412(17) 0.0382(16) -0.0010(12) 0.0101(12) 0.0084(13)
C3 0.0478(16) 0.0386(16) 0.0396(15) -0.0008(12) 0.0130(12) 0.0025(13)
C4 0.0489(18) 0.0444(18) 0.0498(18) -0.0046(14) 0.0146(14) 0.0039(14)
C5 0.068(2) 0.051(2) 0.061(2) -0.0108(15) 0.0244(17) 0.0049(16)
N1A 0.0448(14) 0.0414(14) 0.0480(15) -0.0033(11) 0.0163(11) 0.0055(11)
C2A 0.0439(17) 0.0508(18) 0.0441(17) -0.0055(14) 0.0099(13) 0.0018(14)
C1A 0.0496(17) 0.0416(17) 0.0448(17) -0.0103(13) 0.0157(13) -0.0017(14)

loop_
_atom_type_symbol
_atom_type_description
_atom_type_scat_dispersion_real
_atom_type_scat_dispersion_imag
_atom_type_scat_source
C C 0.0033 0.0016 'International Tables Vol C Tables 4.2.6.8 and 6.1.1.4'
H H 0.0000 0.0000 'International Tables Vol C Tables 4.2.6.8 and 6.1.1.4'
N N 0.0061 0.0033 'International Tables Vol C Tables 4.2.6.8 and 6.1.1.4'
O O 0.0106 0.0060 'International Tables Vol C Tables 4.2.6.8 and 6.1.1.4'

loop_
_geom_angle_atom_site_label_1
_geom_angle_atom_site_label_2
_geom_angle_atom_site_label_3
_geom_angle
_geom_angle_site_symmetry_1
_geom_angle_site_symmetry_3
_geom_angle_publ_flag
C1 O1 H1 107(2) . . ?
O2 C1 O1 122.7(3) . . ?
O2 C1 C2 125.0(3) . . ?
O1 C1 C2 112.3(2) . . ?
C1 C2 C3 115.8(2) . . ?
C1 C2 H2A 108.3 . . ?
C3 C2 H2A 108.3 . . ?
C1 C2 H2B 108.3 . . ?
C3 C2 H2B 108.3 . . ?
H2A C2 H2B 107.4 . . ?
C4 C3 C2 111.6(2) . . ?
C4 C3 H3A 109.3 . . ?
C2 C3 H3A 109.3 . . ?
C4 C3 H3B 109.3 . . ?
C2 C3 H3B 109.3 . . ?
H3A C3 H3B 108.0 . . ?
C3 C4 C5 113.1(3) . . ?
C3 C4 H4A 109.0 . . ?
C5 C4 H4A 109.0 . . ?
C3 C4 H4B 109.0 . . ?
C5 C4 H4B 109.0 . . ?
H4A C4 H4B 107.8 . . ?
C4 C5 H5A 109.5 . . ?
C4 C5 H5B 109.5 . . ?
H5A C5 H5B 109.5 . . ?
C4 C5 H5C 109.5 . . ?
H5A C5 H5C 109.5 . . ?
H5B C5 H5C 109.5 . . ?
C1A N1A C2A 116.8(3) . . ?
N1A C2A C1A 121.7(3) . 3_646 ?
N1A C2A H2AA 119.1 . . ?
C1A C2A H2AA 119.1 3_646 . ?
N1A C1A C2A 121.5(3) . 3_646 ?
N1A C1A H1AA 119.3 . . ?
C2A C1A H1AA 119.3 3_646 . ?

loop_
_geom_bond_atom_site_label_1
_geom_bond_atom_site_label_2
_geom_bond_distance
_geom_bond_site_symmetry_2
_geom_bond_publ_flag
O2 C1 1.206(3) . ?
O1 C1 1.328(4) . ?
O1 H1 1.08(4) . ?
C1 C2 1.495(4) . ?
C2 C3 1.517(4) . ?
C2 H2A 0.9900 . ?
C2 H2B 0.9900 . ?
C3 C4 1.515(4) . ?
C3 H3A 0.9900 . ?
C3 H3B 0.9900 . ?
C4 C5 1.520(4) . ?
C4 H4A 0.9900 . ?
C4 H4B 0.9900 . ?
C5 H5A 0.9800 . ?
C5 H5B 0.9800 . ?
C5 H5C 0.9800 . ?
N1A C1A 1.330(4) . ?
N1A C2A 1.339(4) . ?
C2A C1A 1.379(4) 3_646 ?
C2A H2AA 0.9500 . ?
C1A C2A 1.379(4) 3_646 ?
C1A H1AA 0.9500 . ?

loop_
_geom_torsion_atom_site_label_1
_geom_torsion_atom_site_label_2
_geom_torsion_atom_site_label_3
_geom_torsion_atom_site_label_4
_geom_torsion
_geom_torsion_site_symmetry_1
_geom_torsion_site_symmetry_2
_geom_torsion_site_symmetry_3
_geom_torsion_site_symmetry_4
_geom_torsion_publ_flag
O2 C1 C2 C3 2.4(5) . . . . ?
O1 C1 C2 C3 -177.9(3) . . . . ?
C1 C2 C3 C4 -173.7(3) . . . . ?
C2 C3 C4 C5 179.1(3) . . . . ?
C1A N1A C2A C1A -0.2(5) . . . 3_646 ?
C2A N1A C1A C2A 0.2(5) . . . 3_646 ?
